data_2101747
loop_
_publ_author_name
'Marsh, R. E.'

_publ_section_title
;
 The perils of <i>Cc</i> revisited
;
_journal_issue 2
_journal_name_full 'Acta Crystallographica Section B'
_journal_page_first 317
_journal_page_last 322
_journal_paper_doi 10.1107/S010876819601381X
_journal_volume 53
_journal_year 1997
_chemical_formula_moiety 'C20 H38 N2 O4 Co'
_chemical_formula_sum 'C20 H38 Co N2 O4'
_space_group_IT_number 15
_symmetry_cell_setting monoclinic
_symmetry_space_group_name_Hall '-C 2yc'
_symmetry_space_group_name_H-M 'C 1 2/c 1'
_audit_creation_method CSD-QUEST3D-V5
_cell_angle_alpha 90
_cell_angle_beta 90.39(2)
_cell_angle_gamma 90
_cell_formula_units_Z 4
_cell_length_a 10.127(2)
_cell_length_b 19.197(4)
_cell_length_c 12.230(3)
_cell_volume 2377.6(9)
_cod_data_source_file an0533.cif
_cod_data_source_block CSD_CIF_MIF_JABJOL01
_cod_depositor_comments
;

  Added moiety chemical formula from Marsh (1997) paper. The summary
  chemical formula is calculated from moiety formula using 'AdHocParser'
  (svn://www.crystallography.net/cod-tools/trunk/Formulae/AdHocParser.yp,
  revision 1441.)

  Removing 30 atoms which were symmetric equivalents of the atoms from
  the asymmetric unit.

  Andrius Merkys
  2013-11-06
;
_cod_original_sg_symbol_H-M 'C 2/c'
_cod_database_code 2101747

loop_
_symmetry_equiv_pos_as_xyz
x,y,z
-x,y,1/2-z
1/2+x,1/2+y,z
1/2-x,1/2+y,1/2-z
-x,-y,-z
x,-y,-1/2+z
-1/2-x,-1/2-y,-z
-1/2+x,-1/2-y,-1/2+z

loop_
_atom_site_label
_atom_site_fract_x
_atom_site_fract_y
_atom_site_fract_z
_atom_site_type_symbol
Co1 .0 .6496 .25 Co
O1 -.0324 .6508 .4142 O
O2 .1375 .7278 .2764 O
N1 -.1450 .5608 .2299 N
C1 -.0166 .7041 .4746 C
C2 .0560 .7628 .4485 C
C3 .1294 .7711 .3532 C
C4 -.0858 .6999 .5846 C
C5 .2050 .8374 .3396 C
C6 -.0611 .4993 .2111 C
C7 -.2288 .5500 .3282 C
C8 -.3220 .6088 .3528 C
C9 -.2296 .5726 .1308 C
C10 -.3298 .5170 .1032 C
H1 .0556 .7986 .4976 H
H2 -.0702 .7413 .6254 H
H3 -.0530 .6614 .6244 H
H4 -.1774 .6946 .5732 H
H5 .1908 .8666 .4020 H
H6 .1752 .8606 .2749 H
H7 .2970 .8271 .3333 H
H8 -.1726 .5428 .3901 H
H9 -.2808 .5093 .3162 H
H10 -.3720 .5980 .4168 H
H11 -.3810 .6157 .2931 H
H12 -.2718 .6499 .3649 H
H13 -.2760 .6152 .1415 H
H14 -.1722 .5772 .0699 H
H15 -.3765 .5294 .0382 H
H16 -.3904 .5124 .1617 H
H17 -.2860 .4738 .0920 H

loop_
_atom_type_symbol
C
H
Co
N
O
